data_4508630
loop_
_publ_author_name
'Wei, Kai-Ju'
'Xie, Yong-Shu'
'Ni, Jia'
'Zhang, Min'
'Liu, Qing-Liang'

_publ_section_title
;
 Syntheses, Crystal Structures, and Photoluminescent Properties of a
 Series of M(II) Coordination Polymers Containing M&#x2212;X2&#x2212;M
 Bridges: From 1-D Chains to 2-D Networks
;
_journal_issue 6
_journal_name_full 'Crystal Growth &amp; Design'
_journal_page_first 1341
_journal_paper_doi 10.1021/cg0505822
_journal_volume 6
_journal_year 2006
_chemical_formula_sum 'C25 H19 Hg2 I4 N7 O0'
_chemical_formula_weight 1326.25
_chemical_name_systematic
;
 ?
;
_space_group_IT_number 61
_symmetry_cell_setting orthorhombic
_symmetry_space_group_name_Hall '-P 2ac 2ab'
_symmetry_space_group_name_H-M 'P b c a'
_atom_sites_solution_hydrogens geom
_atom_sites_solution_primary direct
_atom_sites_solution_secondary difmap
_audit_creation_method SHELXL-97
_cell_angle_alpha 90.00
_cell_angle_beta 90.00
_cell_angle_gamma 90.00
_cell_formula_units_Z 8
_cell_length_a 17.755(3)
_cell_length_b 15.139(3)
_cell_length_c 24.304(5)
_cell_measurement_temperature 293(2)
_cell_volume 6533(2)
_computing_cell_refinement 'SAINT (Bruker, 2002)'
_computing_data_collection 'SMART (Bruker, 2002)'
_computing_data_reduction SAINT
_computing_molecular_graphics 'ORTEP-II (Johnson, 1976)'
_computing_publication_material SHELXL-97
_computing_structure_refinement 'SHELXL-97 (Sheldrick, 1997)'
_computing_structure_solution 'SHELXS-97 (Sheldrick, 1997)'
_diffrn_ambient_temperature 293(2)
_diffrn_measured_fraction_theta_full 0.989
_diffrn_measured_fraction_theta_max 0.989
_diffrn_measurement_device_type 'Bruker APEX area-dectector diffractometer'
_diffrn_measurement_method '\f and \w-scan'
_diffrn_radiation_monochromator graphite
_diffrn_radiation_source 'fine-focus sealed tube'
_diffrn_radiation_type MoK\a
_diffrn_radiation_wavelength 0.71073
_diffrn_reflns_av_R_equivalents 0.0800
_diffrn_reflns_av_sigmaI/netI 0.0568
_diffrn_reflns_limit_h_max 22
_diffrn_reflns_limit_h_min -21
_diffrn_reflns_limit_k_max 19
_diffrn_reflns_limit_k_min -19
_diffrn_reflns_limit_l_max 31
_diffrn_reflns_limit_l_min -31
_diffrn_reflns_number 52986
_diffrn_reflns_theta_full 27.50
_diffrn_reflns_theta_max 27.50
_diffrn_reflns_theta_min 1.96
_diffrn_standards_decay_% 0
_diffrn_standards_interval_count 0
_diffrn_standards_interval_time 0
_diffrn_standards_number 0
_exptl_absorpt_coefficient_mu 13.196
_exptl_absorpt_correction_T_max 0.3004
_exptl_absorpt_correction_T_min 0.0906
_exptl_absorpt_correction_type multi-scan
_exptl_absorpt_process_details 'SADABS (Bruker, 2002)'
_exptl_crystal_colour yellow
_exptl_crystal_density_diffrn 2.697
_exptl_crystal_density_method 'not measured'
_exptl_crystal_description block
_exptl_crystal_F_000 4720
_exptl_crystal_size_max 0.35
_exptl_crystal_size_mid 0.21
_exptl_crystal_size_min 0.12
_refine_diff_density_max 1.749
_refine_diff_density_min -1.274
_refine_diff_density_rms 0.180
_refine_ls_extinction_method none
_refine_ls_goodness_of_fit_ref 0.987
_refine_ls_hydrogen_treatment mixed
_refine_ls_matrix_type full
_refine_ls_number_parameters 343
_refine_ls_number_reflns 7428
_refine_ls_number_restraints 0
_refine_ls_restrained_S_all 0.987
_refine_ls_R_factor_all 0.0652
_refine_ls_R_factor_gt 0.0384
_refine_ls_shift/su_max 0.001
_refine_ls_shift/su_mean 0.000
_refine_ls_structure_factor_coef Fsqd
_refine_ls_weighting_details 'calc w=1/[\s^2^(Fo^2^)+(0.0368P)^2^+19.3483P] where P=(Fo^2^+2Fc^2^)/3'
_refine_ls_weighting_scheme calc
_refine_ls_wR_factor_gt 0.0838
_refine_ls_wR_factor_ref 0.0943
_reflns_number_gt 5349
_reflns_number_total 7428
_reflns_threshold_expression >2sigma(I)
_cod_data_source_file cg0505822sup7.cif
_cod_data_source_block hg
_cod_depositor_comments
;
The following automatic conversions were performed:

'_symmetry_cell_setting' value 'Orthorhombic' changed to
'orthorhombic' according to
/home/saulius/struct/CIF-dictionaries/cif_core.dic dictionary named
'cif_core.dic' version 2.4.2 from
2011-04-26.

'_exptl_absorpt_correction_type' value 'Multi-scan'
changed to 'multi-scan' according to
/home/saulius/struct/CIF-dictionaries/cif_core.dic dictionary named
'cif_core.dic' version 2.4.2 from 2011-04-26.

Automatic conversion script
Id: cif_fix_values 1891 2012-01-12 08:04:46Z andrius 
;
_cod_original_sg_symbol_H-M Pbca
_cod_database_code 4508630

loop_
_symmetry_equiv_pos_as_xyz
'x, y, z'
'-x+1/2, -y, z+1/2'
'-x, y+1/2, -z+1/2'
'x+1/2, -y+1/2, -z'
'-x, -y, -z'
'x-1/2, y, -z-1/2'
'x, -y-1/2, z-1/2'
'-x-1/2, y-1/2, z'

loop_
_atom_site_label
_atom_site_type_symbol
_atom_site_fract_x
_atom_site_fract_y
_atom_site_fract_z
_atom_site_U_iso_or_equiv
_atom_site_adp_type
_atom_site_occupancy
_atom_site_symmetry_multiplicity
_atom_site_calc_flag
_atom_site_refinement_flags
Hg1 Hg 0.420516(18) 0.73305(2) 0.445839(13) 0.04416(10) Uani 1 1 d .
Hg2 Hg 0.782346(18) 0.82471(2) 0.208856(12) 0.04314(10) Uani 1 1 d .
I3 I 0.82692(3) 0.93851(4) 0.13138(2) 0.05055(15) Uani 1 1 d .
I2 I 0.34489(4) 0.78527(5) 0.53412(3) 0.06185(18) Uani 1 1 d .
I1 I 0.39906(4) 0.65735(4) 0.34984(2) 0.05018(16) Uani 1 1 d .
I4 I 0.83016(4) 0.76463(4) 0.30483(2) 0.05248(16) Uani 1 1 d .
N4 N 0.6099(3) 0.7141(4) 0.3306(2) 0.0300(13) Uani 1 1 d .
N1 N 0.5304(3) 0.8258(4) 0.4404(2) 0.0325(14) Uani 1 1 d .
N2 N 0.5982(4) 0.6955(4) 0.4233(2) 0.0349(14) Uani 1 1 d .
N7 N 0.6884(4) 0.7398(5) 0.1590(2) 0.0411(16) Uani 1 1 d .
N6 N 0.6170(4) 0.7492(4) 0.2393(2) 0.0361(15) Uani 1 1 d .
N5 N 0.6613(3) 0.8938(4) 0.2409(3) 0.0398(15) Uani 1 1 d .
C15 C 0.6184(4) 0.6845(5) 0.2801(3) 0.0351(17) Uani 1 1 d .
N3 N 0.5185(4) 0.6488(4) 0.4946(2) 0.0418(16) Uani 1 1 d .
C25 C 0.6215(4) 0.7269(5) 0.1828(3) 0.0358(17) Uani 1 1 d .
C16 C 0.6047(4) 0.8396(5) 0.2531(3) 0.0345(17) Uani 1 1 d .
C5 C 0.5963(4) 0.7896(5) 0.4264(3) 0.0290(15) Uani 1 1 d .
C6 C 0.5871(4) 0.6458(5) 0.4728(3) 0.0355(17) Uani 1 1 d .
C11 C 0.6105(4) 0.6574(5) 0.3721(3) 0.0363(17) Uani 1 1 d .
C12 C 0.6206(5) 0.5666(5) 0.3644(3) 0.049(2) Uani 1 1 d .
H14 H 0.6213 0.5273 0.3938 0.058 Uiso 1 1 calc R
C1 C 0.5279(5) 0.9141(5) 0.4451(3) 0.046(2) Uani 1 1 d .
H15 H 0.4826 0.9402 0.4554 0.055 Uiso 1 1 calc R
C4 C 0.6592(4) 0.8388(6) 0.4156(3) 0.044(2) Uani 1 1 d .
H16 H 0.7039 0.8114 0.4051 0.052 Uiso 1 1 calc R
C17 C 0.5388(5) 0.8687(5) 0.2773(3) 0.045(2) Uani 1 1 d .
H17 H 0.5002 0.8293 0.2855 0.054 Uiso 1 1 calc R
C19 C 0.5898(6) 1.0130(6) 0.2765(4) 0.059(3) Uani 1 1 d .
H18 H 0.5862 1.0729 0.2845 0.071 Uiso 1 1 calc R
C20 C 0.6524(5) 0.9798(5) 0.2523(4) 0.049(2) Uani 1 1 d .
H19 H 0.6911 1.0185 0.2431 0.059 Uiso 1 1 calc R
C18 C 0.5316(5) 0.9562(6) 0.2889(4) 0.054(2) Uani 1 1 d .
H20 H 0.4877 0.9775 0.3050 0.065 Uiso 1 1 calc R
C14 C 0.6291(5) 0.5955(6) 0.2683(4) 0.052(2) Uani 1 1 d .
H21 H 0.6355 0.5760 0.2323 0.063 Uiso 1 1 calc R
C13 C 0.6296(6) 0.5384(5) 0.3109(4) 0.058(3) Uani 1 1 d .
H22 H 0.6363 0.4785 0.3040 0.069 Uiso 1 1 calc R
C2 C 0.5879(5) 0.9671(6) 0.4356(4) 0.056(2) Uani 1 1 d .
H23 H 0.5837 1.0281 0.4393 0.067 Uiso 1 1 calc R
C3 C 0.6556(5) 0.9292(6) 0.4202(4) 0.056(2) Uani 1 1 d .
H24 H 0.6977 0.9641 0.4132 0.067 Uiso 1 1 calc R
C22 C 0.6364(6) 0.6876(6) 0.0750(3) 0.056(2) Uani 1 1 d .
H25 H 0.6429 0.6734 0.0381 0.067 Uiso 1 1 calc R
C24 C 0.5599(5) 0.6974(6) 0.1546(4) 0.054(2) Uani 1 1 d .
H26 H 0.5135 0.6919 0.1721 0.065 Uiso 1 1 calc R
C8 C 0.6312(6) 0.5553(7) 0.5455(4) 0.070(3) Uani 1 1 d .
H27 H 0.6688 0.5222 0.5624 0.084 Uiso 1 1 calc R
C23 C 0.5678(6) 0.6760(7) 0.1003(4) 0.068(3) Uani 1 1 d .
H28 H 0.5271 0.6538 0.0806 0.081 Uiso 1 1 calc R
C9 C 0.5605(7) 0.5608(7) 0.5682(4) 0.070(3) Uani 1 1 d .
H29 H 0.5500 0.5333 0.6016 0.084 Uiso 1 1 calc R
C21 C 0.6946(5) 0.7204(6) 0.1054(3) 0.054(2) Uani 1 1 d .
H30 H 0.7406 0.7298 0.0881 0.065 Uiso 1 1 calc R
C7 C 0.6450(5) 0.5998(6) 0.4970(4) 0.058(2) Uani 1 1 d .
H31 H 0.6926 0.5987 0.4810 0.069 Uiso 1 1 calc R
C10 C 0.5074(5) 0.6060(6) 0.5420(3) 0.058(2) Uani 1 1 d .
H32 H 0.4595 0.6080 0.5575 0.070 Uiso 1 1 calc R

loop_
_atom_site_aniso_label
_atom_site_aniso_U_11
_atom_site_aniso_U_22
_atom_site_aniso_U_33
_atom_site_aniso_U_23
_atom_site_aniso_U_13
_atom_site_aniso_U_12
Hg1 0.03881(19) 0.0616(2) 0.03204(16) -0.00041(14) -0.00260(13) -0.00433(15)
Hg2 0.03707(18) 0.0605(2) 0.03181(16) 0.00247(14) -0.00242(13) -0.00311(15)
I3 0.0497(3) 0.0608(4) 0.0411(3) 0.0057(3) -0.0001(2) -0.0125(3)
I2 0.0477(4) 0.0921(5) 0.0458(3) -0.0008(3) 0.0146(3) -0.0013(3)
I1 0.0634(4) 0.0485(3) 0.0386(3) -0.0036(2) -0.0176(3) 0.0068(3)
I4 0.0570(4) 0.0668(4) 0.0337(3) 0.0028(3) -0.0054(2) 0.0156(3)
N4 0.032(3) 0.023(3) 0.034(3) -0.001(2) 0.011(3) 0.000(3)
N1 0.036(4) 0.033(3) 0.029(3) -0.001(2) 0.003(3) 0.002(3)
N2 0.046(4) 0.027(3) 0.032(3) 0.007(3) 0.009(3) 0.004(3)
N7 0.033(4) 0.067(5) 0.024(3) -0.009(3) 0.003(3) -0.007(3)
N6 0.053(4) 0.027(3) 0.028(3) -0.001(2) 0.013(3) -0.005(3)
N5 0.037(4) 0.037(4) 0.045(4) 0.007(3) 0.007(3) 0.007(3)
C15 0.038(4) 0.030(4) 0.037(4) 0.003(3) 0.007(3) 0.004(3)
N3 0.040(4) 0.052(4) 0.033(3) 0.018(3) -0.001(3) -0.008(3)
C25 0.031(4) 0.040(4) 0.036(4) -0.002(3) 0.000(3) -0.005(3)
C16 0.038(4) 0.038(4) 0.027(4) 0.004(3) 0.008(3) 0.000(3)
C5 0.035(4) 0.031(4) 0.021(3) 0.002(3) 0.002(3) -0.001(3)
C6 0.050(5) 0.029(4) 0.027(4) 0.008(3) -0.007(3) -0.002(3)
C11 0.038(4) 0.032(4) 0.039(4) 0.001(3) 0.010(3) 0.002(3)
C12 0.064(6) 0.029(4) 0.052(5) 0.007(4) 0.014(4) 0.000(4)
C1 0.046(5) 0.037(5) 0.055(5) -0.017(4) -0.004(4) 0.014(4)
C4 0.032(4) 0.056(6) 0.043(5) 0.004(4) 0.010(4) -0.002(4)
C17 0.044(5) 0.043(5) 0.048(5) 0.006(4) 0.012(4) -0.006(4)
C19 0.079(7) 0.030(5) 0.068(6) 0.011(4) 0.018(5) 0.014(5)
C20 0.042(5) 0.033(5) 0.071(6) 0.014(4) 0.010(4) 0.000(4)
C18 0.053(6) 0.051(6) 0.059(6) 0.013(4) 0.023(4) 0.013(4)
C14 0.063(6) 0.050(5) 0.044(5) -0.014(4) 0.016(4) 0.000(4)
C13 0.090(8) 0.024(4) 0.059(6) -0.011(4) 0.017(5) 0.005(4)
C2 0.072(7) 0.029(5) 0.066(6) -0.013(4) -0.004(5) -0.002(4)
C3 0.059(6) 0.041(5) 0.067(6) -0.003(4) 0.005(5) -0.012(4)
C22 0.078(7) 0.064(6) 0.025(4) -0.007(4) -0.011(4) 0.003(5)
C24 0.044(5) 0.060(6) 0.058(6) -0.010(5) 0.004(4) -0.009(4)
C8 0.062(7) 0.069(7) 0.079(7) 0.034(6) -0.024(6) 0.012(5)
C23 0.058(7) 0.083(7) 0.063(7) -0.006(6) -0.023(5) -0.014(5)
C9 0.095(9) 0.072(7) 0.044(5) 0.030(5) -0.015(5) 0.004(6)
C21 0.053(5) 0.086(7) 0.023(4) -0.006(4) -0.008(4) 0.003(5)
C7 0.041(5) 0.054(6) 0.078(7) 0.019(5) -0.010(5) 0.001(4)
C10 0.060(6) 0.068(6) 0.046(5) 0.027(5) 0.009(4) -0.005(5)

loop_
_atom_type_symbol
_atom_type_description
_atom_type_scat_dispersion_real
_atom_type_scat_dispersion_imag
_atom_type_scat_source
C C 0.0033 0.0016 'International Tables Vol C Tables 4.2.6.8 and 6.1.1.4'
H H 0.0000 0.0000 'International Tables Vol C Tables 4.2.6.8 and 6.1.1.4'
N N 0.0061 0.0033 'International Tables Vol C Tables 4.2.6.8 and 6.1.1.4'
O O 0.0106 0.0060 'International Tables Vol C Tables 4.2.6.8 and 6.1.1.4'
I I -0.4742 1.8119 'International Tables Vol C Tables 4.2.6.8 and 6.1.1.4'
Hg Hg -2.3894 9.2266 'International Tables Vol C Tables 4.2.6.8 and 6.1.1.4'

loop_
_geom_angle_atom_site_label_1
_geom_angle_atom_site_label_2
_geom_angle_atom_site_label_3
_geom_angle
N1 Hg1 N3 75.9(2)
N1 Hg1 I1 108.87(13)
N3 Hg1 I1 107.71(16)
N1 Hg1 I2 106.30(13)
N3 Hg1 I2 97.05(15)
I1 Hg1 I2 140.82(3)
N7 Hg2 N5 77.7(2)
N7 Hg2 I4 118.56(16)
N5 Hg2 I4 98.28(14)
N7 Hg2 I3 101.16(15)
N5 Hg2 I3 101.75(14)
I4 Hg2 I3 138.46(2)
C15 N4 C11 119.3(6)
C5 N1 C1 117.4(7)
C5 N1 Hg1 118.9(5)
C1 N1 Hg1 123.3(5)
C11 N2 C5 117.8(6)
C11 N2 C6 123.7(6)
C5 N2 C6 118.4(6)
C25 N7 C21 117.5(7)
C25 N7 Hg2 118.2(5)
C21 N7 Hg2 123.0(5)
C15 N6 C25 121.4(6)
C15 N6 C16 120.7(6)
C25 N6 C16 117.8(6)
C16 N5 C20 117.6(7)
C16 N5 Hg2 117.3(5)
C20 N5 Hg2 124.7(5)
N4 C15 C14 122.6(7)
N4 C15 N6 114.9(6)
C14 C15 N6 122.4(7)
C6 N3 C10 117.5(7)
C6 N3 Hg1 118.3(4)
C10 N3 Hg1 124.2(6)
N7 C25 C24 122.9(7)
N7 C25 N6 115.8(6)
C24 C25 N6 121.2(7)
N5 C16 C17 122.6(7)
N5 C16 N6 115.0(6)
C17 C16 N6 122.4(7)
N1 C5 C4 122.7(7)
N1 C5 N2 116.4(6)
C4 C5 N2 120.9(7)
N3 C6 C7 122.3(7)
N3 C6 N2 116.3(6)
C7 C6 N2 121.5(7)
N4 C11 N2 114.4(6)
N4 C11 C12 122.3(7)
N2 C11 C12 123.3(7)
C13 C12 C11 116.5(7)
C13 C12 H14 121.7
C11 C12 H14 121.7
N1 C1 C2 123.4(8)
N1 C1 H15 118.3
C2 C1 H15 118.3
C5 C4 C3 119.2(8)
C5 C4 H16 120.4
C3 C4 H16 120.4
C18 C17 C16 118.6(8)
C18 C17 H17 120.7
C16 C17 H17 120.7
C20 C19 C18 118.6(8)
C20 C19 H18 120.7
C18 C19 H18 120.7
N5 C20 C19 123.2(8)
N5 C20 H19 118.4
C19 C20 H19 118.4
C17 C18 C19 119.4(8)
C17 C18 H20 120.3
C19 C18 H20 120.3
C13 C14 C15 117.6(8)
C13 C14 H21 121.2
C15 C14 H21 121.2
C14 C13 C12 121.7(8)
C14 C13 H22 119.2
C12 C13 H22 119.2
C1 C2 C3 119.0(8)
C1 C2 H23 120.5
C3 C2 H23 120.5
C4 C3 C2 118.4(8)
C4 C3 H24 120.8
C2 C3 H24 120.8
C21 C22 C23 118.4(8)
C21 C22 H25 120.8
C23 C22 H25 120.8
C23 C24 C25 118.7(9)
C23 C24 H26 120.7
C25 C24 H26 120.7
C9 C8 C7 118.5(8)
C9 C8 H27 120.8
C7 C8 H27 120.8
C24 C23 C22 119.5(9)
C24 C23 H28 120.3
C22 C23 H28 120.3
C10 C9 C8 119.1(9)
C10 C9 H29 120.4
C8 C9 H29 120.4
N7 C21 C22 123.0(9)
N7 C21 H30 118.5
C22 C21 H30 118.5
C6 C7 C8 118.6(9)
C6 C7 H31 120.7
C8 C7 H31 120.7
C9 C10 N3 123.9(9)
C9 C10 H32 118.0
N3 C10 H32 118.0

loop_
_geom_bond_atom_site_label_1
_geom_bond_atom_site_label_2
_geom_bond_distance
Hg1 N1 2.408(6)
Hg1 N3 2.461(6)
Hg1 I1 2.6272(7)
Hg1 I2 2.6518(8)
Hg2 N7 2.429(6)
Hg2 N5 2.514(6)
Hg2 I4 2.6437(7)
Hg2 I3 2.6721(7)
N4 C15 1.315(9)
N4 C11 1.325(9)
N1 C5 1.336(9)
N1 C1 1.342(9)
N2 C11 1.388(9)
N2 C5 1.426(9)
N2 C6 1.434(9)
N7 C25 1.334(9)
N7 C21 1.341(9)
N6 C15 1.395(9)
N6 C25 1.416(9)
N6 C16 1.426(9)
N5 C16 1.330(9)
N5 C20 1.340(10)
C15 C14 1.390(11)
N3 C6 1.329(10)
N3 C10 1.335(9)
C25 C24 1.366(11)
C16 C17 1.381(10)
C5 C4 1.368(10)
C6 C7 1.374(11)
C11 C12 1.399(11)
C12 C13 1.377(11)
C12 H14 0.9300
C1 C2 1.355(12)
C1 H15 0.9300
C4 C3 1.376(12)
C4 H16 0.9300
C17 C18 1.360(11)
C17 H17 0.9300
C19 C20 1.354(11)
C19 C18 1.378(12)
C19 H18 0.9300
C20 H19 0.9300
C18 H20 0.9300
C14 C13 1.350(12)
C14 H21 0.9300
C13 H22 0.9300
C2 C3 1.383(12)
C2 H23 0.9300
C3 H24 0.9300
C22 C21 1.363(12)
C22 C23 1.375(14)
C22 H25 0.9300
C24 C23 1.367(13)
C24 H26 0.9300
C8 C9 1.374(14)
C8 C7 1.380(13)
C8 H27 0.9300
C23 H28 0.9300
C9 C10 1.329(12)
C9 H29 0.9300
C21 H30 0.9300
C7 H31 0.9300
C10 H32 0.9300

loop_
_geom_torsion_atom_site_label_1
_geom_torsion_atom_site_label_2
_geom_torsion_atom_site_label_3
_geom_torsion_atom_site_label_4
_geom_torsion
N3 Hg1 N1 C5 45.8(5)
I1 Hg1 N1 C5 -58.4(5)
I2 Hg1 N1 C5 139.2(5)
N3 Hg1 N1 C1 -141.3(6)
I1 Hg1 N1 C1 114.5(6)
I2 Hg1 N1 C1 -48.0(6)
N5 Hg2 N7 C25 -31.5(6)
I4 Hg2 N7 C25 61.3(6)
I3 Hg2 N7 C25 -131.3(6)
N5 Hg2 N7 C21 134.8(7)
I4 Hg2 N7 C21 -132.3(6)
I3 Hg2 N7 C21 35.1(7)
N7 Hg2 N5 C16 42.9(5)
I4 Hg2 N5 C16 -74.7(5)
I3 Hg2 N5 C16 141.9(5)
N7 Hg2 N5 C20 -144.8(7)
I4 Hg2 N5 C20 97.7(6)
I3 Hg2 N5 C20 -45.7(7)
C11 N4 C15 C14 -0.9(12)
C11 N4 C15 N6 180.0(7)
C25 N6 C15 N4 -176.7(7)
C16 N6 C15 N4 -1.8(11)
C25 N6 C15 C14 4.1(12)
C16 N6 C15 C14 179.0(8)
N1 Hg1 N3 C6 -42.6(6)
I1 Hg1 N3 C6 63.0(6)
I2 Hg1 N3 C6 -147.7(6)
N1 Hg1 N3 C10 137.1(7)
I1 Hg1 N3 C10 -117.3(7)
I2 Hg1 N3 C10 32.0(7)
C21 N7 C25 C24 -1.6(12)
Hg2 N7 C25 C24 165.5(7)
C21 N7 C25 N6 -179.2(7)
Hg2 N7 C25 N6 -12.1(9)
C15 N6 C25 N7 -102.5(9)
C16 N6 C25 N7 82.4(9)
C15 N6 C25 C24 79.8(10)
C16 N6 C25 C24 -95.2(9)
C20 N5 C16 C17 -0.9(11)
Hg2 N5 C16 C17 172.0(6)
C20 N5 C16 N6 179.0(7)
Hg2 N5 C16 N6 -8.1(8)
C15 N6 C16 N5 117.7(8)
C25 N6 C16 N5 -67.3(9)
C15 N6 C16 C17 -62.4(11)
C25 N6 C16 C17 112.6(8)
C1 N1 C5 C4 -1.8(10)
Hg1 N1 C5 C4 171.4(6)
C1 N1 C5 N2 178.2(6)
Hg1 N1 C5 N2 -8.5(8)
C11 N2 C5 N1 114.4(7)
C6 N2 C5 N1 -65.3(9)
C11 N2 C5 C4 -65.5(9)
C6 N2 C5 C4 114.8(8)
C10 N3 C6 C7 0.8(12)
Hg1 N3 C6 C7 -179.5(6)
C10 N3 C6 N2 -177.3(7)
Hg1 N3 C6 N2 2.4(9)
C11 N2 C6 N3 -111.2(8)
C5 N2 C6 N3 68.5(9)
C11 N2 C6 C7 70.7(10)
C5 N2 C6 C7 -109.6(9)
C15 N4 C11 N2 -177.7(7)
C15 N4 C11 C12 0.7(12)
C5 N2 C11 N4 -7.8(10)
C6 N2 C11 N4 171.9(7)
C5 N2 C11 C12 173.8(7)
C6 N2 C11 C12 -6.5(12)
N4 C11 C12 C13 -0.4(13)
N2 C11 C12 C13 177.9(8)
C5 N1 C1 C2 1.1(12)
Hg1 N1 C1 C2 -171.9(6)
N1 C5 C4 C3 1.5(12)
N2 C5 C4 C3 -178.6(7)
N5 C16 C17 C18 0.3(12)
N6 C16 C17 C18 -179.6(7)
C16 N5 C20 C19 1.6(13)
Hg2 N5 C20 C19 -170.8(7)
C18 C19 C20 N5 -1.6(15)
C16 C17 C18 C19 -0.3(13)
C20 C19 C18 C17 0.9(14)
N4 C15 C14 C13 0.8(13)
N6 C15 C14 C13 179.8(8)
C15 C14 C13 C12 -0.5(15)
C11 C12 C13 C14 0.3(15)
N1 C1 C2 C3 0.0(14)
C5 C4 C3 C2 -0.3(13)
C1 C2 C3 C4 -0.4(14)
N7 C25 C24 C23 3.2(14)
N6 C25 C24 C23 -179.4(8)
C25 C24 C23 C22 -2.2(15)
C21 C22 C23 C24 -0.1(15)
C7 C8 C9 C10 2.4(17)
C25 N7 C21 C22 -0.9(13)
Hg2 N7 C21 C22 -167.3(7)
C23 C22 C21 N7 1.7(15)
N3 C6 C7 C8 0.1(14)
N2 C6 C7 C8 178.2(8)
C9 C8 C7 C6 -1.7(16)
C8 C9 C10 N3 -1.5(17)
C6 N3 C10 C9 -0.1(14)
Hg1 N3 C10 C9 -179.8(8)
